data_7224505
loop_
_publ_author_name
'Liao, Liang'
'Ingram, Conrad W.'
'Bacsa, John'
'Zhang, Z. John'
'Dinadayalane, Tandabany'

_publ_section_title
;
 A hydrogen bonded Co(ii) coordination complex and a triply
 interpenetrating 3-D manganese(ii) coordination polymer from diaza crown
 ether with dibenzoate sidearms
;
_journal_issue 14
_journal_name_full CrystEngComm
_journal_page_first 2425
_journal_paper_doi 10.1039/C6CE00360E
_journal_volume 18
_journal_year 2016
_chemical_absolute_configuration ad
_chemical_formula_moiety 'C24 H32 Co N2 O8'
_chemical_formula_sum 'C24 H32 Co N2 O8'
_chemical_formula_weight 535.44
_chemical_name_systematic
;
 ?
;
_space_group_crystal_system monoclinic
_space_group_IT_number 8
_space_group_name_Hall 'C -2y'
_space_group_name_H-M_alt 'C 1 m 1'
_symmetry_space_group_name_Hall 'C -2y'
_symmetry_space_group_name_H-M 'C 1 m 1'
_atom_sites_solution_hydrogens mixed
_audit_creation_date 2015-06-22
_audit_creation_method
;
Olex2 1.2-dev
(compiled 2015.06.08 svn.r3188 for OlexSys, GUI svn.r5058)
;
_audit_update_record
;
2015-08-19 deposited with the CCDC.
2016-03-04 downloaded from the CCDC.
;
_cell_angle_alpha 90
_cell_angle_beta 131.453(6)
_cell_angle_gamma 90
_cell_formula_units_Z 2
_cell_length_a 9.7472(9)
_cell_length_b 22.777(2)
_cell_length_c 7.0903(7)
_cell_measurement_reflns_used 3256
_cell_measurement_temperature 100(2)
_cell_measurement_theta_max 32.178
_cell_measurement_theta_min 2.928
_cell_volume 1179.8(2)
_computing_cell_refinement 'SAINT v8.34A (Bruker, 2013)'
_computing_data_collection 'APEX2 v2014.11 (Bruker, 2014)'
_computing_data_reduction 'SAINT v8.34A (Bruker, 2013)'
_computing_molecular_graphics 'Olex2 (Dolomanov et al., 2009)'
_computing_publication_material 'Olex2 (Dolomanov et al., 2009)'
_computing_structure_refinement 'ShelXL (Sheldrick, 2015)'
_computing_structure_solution
;
Superflip (Palatinus & Chapuis, 2007;Palatinus & van der Lee, 2008;
Palatinus et al., 2012)
;
_diffrn_ambient_temperature 100(2)
_diffrn_detector_area_resol_mean 512
_diffrn_measured_fraction_theta_full 0.999
_diffrn_measured_fraction_theta_max 0.991
_diffrn_measurement_device_type 'Bruker APEX-II CCD'
_diffrn_measurement_method '\f and \w scans'
_diffrn_radiation_monochromator graphite
_diffrn_radiation_type MoK\a
_diffrn_radiation_wavelength 0.71073
_diffrn_reflns_av_R_equivalents 0.0352
_diffrn_reflns_av_unetI/netI 0.0599
_diffrn_reflns_Laue_measured_fraction_full 0.999
_diffrn_reflns_Laue_measured_fraction_max 0.991
_diffrn_reflns_limit_h_max 7
_diffrn_reflns_limit_h_min -13
_diffrn_reflns_limit_k_max 23
_diffrn_reflns_limit_k_min -30
_diffrn_reflns_limit_l_max 9
_diffrn_reflns_limit_l_min -9
_diffrn_reflns_number 4351
_diffrn_reflns_point_group_measured_fraction_full 0.702
_diffrn_reflns_point_group_measured_fraction_max 0.669
_diffrn_reflns_theta_full 25.242
_diffrn_reflns_theta_max 29.569
_diffrn_reflns_theta_min 1.788
_diffrn_source 'sealed tube'
_diffrn_source_current 35
_diffrn_source_voltage 45
_diffrn_standards_number 0
_exptl_absorpt_coefficient_mu 0.781
_exptl_absorpt_correction_T_max 0.7464
_exptl_absorpt_correction_T_min 0.6321
_exptl_absorpt_correction_type multi-scan
_exptl_absorpt_process_details
;
SADABS-2012/1 (Bruker,2012) was used for absorption correction.
wR2(int) was 0.0745 before and 0.0511 after correction.
The Ratio of minimum to maximum transmission is 0.8469.
The \l/2 correction factor is 0.0015.
;
_exptl_crystal_colour violet
_exptl_crystal_colour_primary violet
_exptl_crystal_density_diffrn 1.507
_exptl_crystal_description prism
_exptl_crystal_F_000 562
_exptl_crystal_size_max 0.427
_exptl_crystal_size_mid 0.203
_exptl_crystal_size_min 0.062
_refine_diff_density_max 0.853
_refine_diff_density_min -0.408
_refine_diff_density_rms 0.085
_refine_ls_abs_structure_details
;
 Flack x determined using 474 quotients [(I+)-(I-)]/[(I+)+(I-)]
 (Parsons and Flack (2004), Acta Cryst. A60, s61).
;
_refine_ls_abs_structure_Flack 0.033(18)
_refine_ls_extinction_method none
_refine_ls_goodness_of_fit_ref 1.031
_refine_ls_hydrogen_treatment mixed
_refine_ls_matrix_type full
_refine_ls_number_parameters 173
_refine_ls_number_reflns 2263
_refine_ls_number_restraints 5
_refine_ls_restrained_S_all 1.030
_refine_ls_R_factor_all 0.0476
_refine_ls_R_factor_gt 0.0425
_refine_ls_shift/su_max 0.001
_refine_ls_shift/su_mean 0.000
_refine_ls_structure_factor_coef Fsqd
_refine_ls_weighting_details 'w=1/[\s^2^(Fo^2^)+(0.0455P)^2^] where P=(Fo^2^+2Fc^2^)/3'
_refine_ls_weighting_scheme calc
_refine_ls_wR_factor_gt 0.0894
_refine_ls_wR_factor_ref 0.0918
_reflns_Friedel_coverage 0.344
_reflns_Friedel_fraction_full 0.402
_reflns_Friedel_fraction_max 0.344
_reflns_number_gt 2072
_reflns_number_total 2263
_reflns_threshold_expression 'I > 2\s(I)'
_cod_data_source_file c6ce00360e2.cif
_cod_data_source_block 92_58-67-co
_cod_depositor_comments 'Adding full bibliography for 7224504--7224506.cif.'
_cod_database_code 7224505
_shelxl_version_number 2013-4
_shelx_space_group_comment
;
The symmetry employed for this shelxl refinement is uniquely defined
by the following loop, which should always be used as a source of
symmetry information in preference to the above space-group names.
They are only intended as comments.
;
_shelx_estimated_absorpt_t_max 0.953
_shelx_estimated_absorpt_t_min 0.732
_olex2_refinement_description
;
1. Fixed Uiso
 At 1.2 times of:
  All C(H) groups, All C(H,H) groups
 At 1.5 times of:
  All H(H) groups
2. Restrained distances
 O6-H6
 0.995 with sigma of 0.005
 O5-H5
 0.995 with sigma of 0.005
 H5_$1-H5
 1.565 with sigma of 0.01
3.a Secondary CH2 refined with riding coordinates:
 C5(H5A,H5B), C3(H3A,H3B), C2(H2A,H2B), C1(H1A,H1B), C4(H4A,H4B)
3.b Aromatic/amide H refined with riding coordinates:
 C7(H7), C10(H10), C11(H11), C8(H8)
;
_olex2_diffrn_ambient_temperature_device 'Oxford Cryosystems'
_olex2_exptl_crystal_mounting_method 'The crystal was mounted on a loop with paratone oil'
_olex2_submission_original_sample_id 92_58-67-Co
_olex2_submission_special_instructions 'No special instructions were received'

loop_
_space_group_symop_operation_xyz
'x, y, z'
'x, -y, z'
'x+1/2, y+1/2, z'
'x+1/2, -y+1/2, z'

loop_
_atom_site_label
_atom_site_type_symbol
_atom_site_fract_x
_atom_site_fract_y
_atom_site_fract_z
_atom_site_U_iso_or_equiv
_atom_site_adp_type
_atom_site_occupancy
_atom_site_site_symmetry_order
_atom_site_calc_flag
_atom_site_refinement_flags_posn
_atom_site_refinement_flags_adp
_atom_site_refinement_flags_occupancy
Co1 Co -0.48006(7) 0.0000 -0.70133(8) 0.01361(17) Uani 1 2 d S T P
O1 O -0.7211(6) 0.0000 -1.0858(7) 0.0156(9) Uani 1 2 d S T P
O6 O -0.2603(6) 0.0000 -0.3258(7) 0.0185(9) Uani 1 2 d DS T P
O2 O -0.6525(6) 0.0000 -0.6183(8) 0.0173(9) Uani 1 2 d S T P
O5 O -0.3360(6) 0.0000 -0.8134(8) 0.0179(9) Uani 1 2 d DS T P
O3 O -0.6139(4) -0.40485(12) -1.0445(5) 0.0219(6) Uani 1 1 d . . .
C6 C -0.4500(5) -0.20034(15) -0.6825(8) 0.0166(8) Uani 1 1 d . . .
N1 N -0.5620(4) -0.09455(13) -0.7513(5) 0.0152(6) Uani 1 1 d . . .
C12 C -0.6195(5) -0.38173(16) -0.8884(7) 0.0179(7) Uani 1 1 d . . .
C9 C -0.5527(5) -0.31888(16) -0.8106(7) 0.0158(7) Uani 1 1 d . . .
C5 C -0.4008(5) -0.13564(16) -0.6216(7) 0.0170(7) Uani 1 1 d . . .
H5A H -0.3229 -0.1304 -0.4412 0.020 Uiso 1 1 calc R . .
H5B H -0.3302 -0.1245 -0.6676 0.020 Uiso 1 1 calc R . .
C7 C -0.4685(6) -0.23593(19) -0.5405(7) 0.0185(9) Uani 1 1 d . . .
H7 H -0.4448 -0.2205 -0.4000 0.022 Uiso 1 1 calc R . .
C3 C -0.6617(5) -0.10267(17) -0.6589(7) 0.0189(8) Uani 1 1 d . . .
H3A H -0.6256 -0.1398 -0.5701 0.023 Uiso 1 1 calc R . .
H3B H -0.7923 -0.1042 -0.8018 0.023 Uiso 1 1 calc R . .
C10 C -0.5261(5) -0.28437(17) -0.9462(7) 0.0183(8) Uani 1 1 d . . .
H10 H -0.5415 -0.3007 -1.0794 0.022 Uiso 1 1 calc R . .
C11 C -0.4768(6) -0.22594(19) -0.8842(8) 0.0186(9) Uani 1 1 d . . .
H11 H -0.4613 -0.2033 -0.9781 0.022 Uiso 1 1 calc R . .
C2 C -0.6910(5) -0.10272(17) -1.0299(7) 0.0171(8) Uani 1 1 d . . .
H2A H -0.7557 -0.1396 -1.0736 0.021 Uiso 1 1 calc R . .
H2B H -0.6218 -0.1047 -1.0836 0.021 Uiso 1 1 calc R . .
O4 O -0.6742(5) -0.40571(13) -0.7910(7) 0.0399(9) Uani 1 1 d . . .
C1 C -0.8279(5) -0.05319(16) -1.1670(7) 0.0185(8) Uani 1 1 d . . .
H1A H -0.9062 -0.0581 -1.3476 0.022 Uiso 1 1 calc R . .
H1B H -0.9039 -0.0521 -1.1240 0.022 Uiso 1 1 calc R . .
C8 C -0.5221(5) -0.29434(17) -0.6066(7) 0.0185(8) Uani 1 1 d . . .
H8 H -0.5376 -0.3171 -0.5130 0.022 Uiso 1 1 calc R . .
C4 C -0.6216(6) -0.05361(16) -0.4858(7) 0.0198(8) Uani 1 1 d . . .
H4A H -0.7025 -0.0558 -0.4512 0.024 Uiso 1 1 calc R . .
H4B H -0.4960 -0.0557 -0.3278 0.024 Uiso 1 1 calc R . .
H6 H -0.204(7) -0.0356(14) -0.218(8) 0.049(16) Uiso 1 1 d D . .
H5 H -0.267(5) -0.0343(3) -0.799(12) 0.073 Uiso 1 1 d DR . .

loop_
_atom_site_aniso_label
_atom_site_aniso_U_11
_atom_site_aniso_U_22
_atom_site_aniso_U_33
_atom_site_aniso_U_23
_atom_site_aniso_U_13
_atom_site_aniso_U_12
Co1 0.0154(3) 0.0099(3) 0.0170(3) 0.000 0.0113(3) 0.000
O1 0.016(2) 0.011(2) 0.0180(19) 0.000 0.0105(17) 0.000
O6 0.023(2) 0.007(2) 0.020(2) 0.000 0.0119(19) 0.000
O2 0.026(2) 0.010(2) 0.0229(19) 0.000 0.0194(19) 0.000
O5 0.018(2) 0.012(2) 0.028(2) 0.000 0.0170(19) 0.000
O3 0.0262(15) 0.0152(15) 0.0223(14) -0.0054(11) 0.0151(13) -0.0038(12)
C6 0.014(2) 0.0099(16) 0.0214(17) -0.0013(16) 0.0100(18) -0.0014(14)
N1 0.0171(15) 0.0122(17) 0.0163(14) 0.0010(12) 0.0110(13) 0.0001(13)
C12 0.0147(17) 0.0137(19) 0.0209(16) 0.0008(15) 0.0099(15) 0.0019(15)
C9 0.0133(16) 0.0106(19) 0.0188(15) 0.0019(13) 0.0086(13) 0.0029(14)
C5 0.0178(17) 0.0114(19) 0.0211(17) -0.0006(14) 0.0126(15) -0.0011(15)
C7 0.019(2) 0.016(2) 0.0161(17) -0.0015(15) 0.0101(15) -0.0006(16)
C3 0.0228(19) 0.015(2) 0.0223(17) 0.0031(14) 0.0163(16) -0.0004(15)
C10 0.0193(18) 0.015(2) 0.0224(18) -0.0029(15) 0.0144(16) -0.0026(15)
C11 0.020(2) 0.014(2) 0.026(2) 0.0017(15) 0.0169(17) -0.0006(16)
C2 0.0189(19) 0.012(2) 0.0179(16) -0.0015(14) 0.0112(16) 0.0008(15)
O4 0.068(3) 0.0198(18) 0.069(2) -0.0162(16) 0.062(2) -0.0197(16)
C1 0.0193(18) 0.016(2) 0.0197(16) -0.0019(14) 0.0126(15) -0.0037(15)
C8 0.0192(19) 0.014(2) 0.0221(19) 0.0014(14) 0.0136(17) -0.0001(15)
C4 0.029(2) 0.015(2) 0.0245(17) 0.0029(15) 0.0213(17) 0.0001(16)

loop_
_atom_type_symbol
_atom_type_description
_atom_type_scat_dispersion_real
_atom_type_scat_dispersion_imag
_atom_type_scat_source
C C 0.0033 0.0016 'International Tables Vol C Tables 4.2.6.8 and 6.1.1.4'
H H 0.0000 0.0000 'International Tables Vol C Tables 4.2.6.8 and 6.1.1.4'
Co Co 0.3494 0.9721 'International Tables Vol C Tables 4.2.6.8 and 6.1.1.4'
N N 0.0061 0.0033 'International Tables Vol C Tables 4.2.6.8 and 6.1.1.4'
O O 0.0106 0.0060 'International Tables Vol C Tables 4.2.6.8 and 6.1.1.4'

loop_
_geom_angle_atom_site_label_1
_geom_angle_atom_site_label_2
_geom_angle_atom_site_label_3
_geom_angle
_geom_angle_site_symmetry_1
_geom_angle_site_symmetry_3
O1 Co1 O2 87.11(16) . .
O1 Co1 N1 79.68(8) . .
O1 Co1 N1 79.68(8) . 2
O6 Co1 O1 175.8(2) . .
O6 Co1 O2 88.72(18) . .
O6 Co1 N1 99.40(8) . 2
O6 Co1 N1 99.40(8) . .
O2 Co1 N1 77.20(8) . 2
O2 Co1 N1 77.20(8) . .
O5 Co1 O1 87.78(17) . .
O5 Co1 O6 96.39(18) . .
O5 Co1 O2 174.89(19) . .
O5 Co1 N1 101.87(8) . 2
O5 Co1 N1 101.87(8) . .
N1 Co1 N1 147.70(16) . 2
C1 O1 Co1 113.9(2) . .
C1 O1 Co1 113.9(2) 2 .
C1 O1 C1 113.9(4) . 2
Co1 O6 H6 125(3) . .
C4 O2 Co1 108.6(2) . .
C4 O2 Co1 108.6(2) 2 .
C4 O2 C4 115.3(4) . 2
Co1 O5 H5 124(2) . .
C7 C6 C5 121.7(4) . .
C7 C6 C11 118.0(3) . .
C11 C6 C5 120.3(4) . .
C5 N1 Co1 112.4(2) . .
C3 N1 Co1 108.4(2) . .
C3 N1 C5 111.8(3) . .
C2 N1 Co1 103.2(2) . .
C2 N1 C5 110.7(3) . .
C2 N1 C3 109.9(3) . .
O3 C12 C9 117.2(3) . .
O4 C12 O3 126.1(4) . .
O4 C12 C9 116.8(4) . .
C10 C9 C12 120.8(3) . .
C8 C9 C12 120.3(3) . .
C8 C9 C10 118.9(3) . .
C6 C5 H5A 108.5 . .
C6 C5 H5B 108.5 . .
N1 C5 C6 115.0(3) . .
N1 C5 H5A 108.5 . .
N1 C5 H5B 108.5 . .
H5A C5 H5B 107.5 . .
C6 C7 H7 119.6 . .
C8 C7 C6 120.7(4) . .
C8 C7 H7 119.6 . .
N1 C3 H3A 109.3 . .
N1 C3 H3B 109.3 . .
N1 C3 C4 111.7(3) . .
H3A C3 H3B 107.9 . .
C4 C3 H3A 109.3 . .
C4 C3 H3B 109.3 . .
C9 C10 H10 119.8 . .
C11 C10 C9 120.5(3) . .
C11 C10 H10 119.8 . .
C6 C11 H11 119.5 . .
C10 C11 C6 121.1(4) . .
C10 C11 H11 119.5 . .
N1 C2 H2A 109.3 . .
N1 C2 H2B 109.3 . .
N1 C2 C1 111.7(3) . .
H2A C2 H2B 107.9 . .
C1 C2 H2A 109.3 . .
C1 C2 H2B 109.3 . .
O1 C1 C2 105.8(3) . .
O1 C1 H1A 110.6 . .
O1 C1 H1B 110.6 . .
C2 C1 H1A 110.6 . .
C2 C1 H1B 110.6 . .
H1A C1 H1B 108.7 . .
C9 C8 C7 120.7(4) . .
C9 C8 H8 119.7 . .
C7 C8 H8 119.7 . .
O2 C4 C3 105.5(3) . .
O2 C4 H4A 110.6 . .
O2 C4 H4B 110.6 . .
C3 C4 H4A 110.6 . .
C3 C4 H4B 110.6 . .
H4A C4 H4B 108.8 . .

loop_
_geom_bond_atom_site_label_1
_geom_bond_atom_site_label_2
_geom_bond_distance
_geom_bond_site_symmetry_2
Co1 O1 2.115(4) .
Co1 O6 2.031(4) .
Co1 O2 2.117(4) .
Co1 O5 2.020(4) .
Co1 N1 2.242(3) .
Co1 N1 2.242(3) 2
O1 C1 1.446(4) .
O1 C1 1.446(4) 2
O6 H6 0.994(6) .
O2 C4 1.445(4) .
O2 C4 1.445(4) 2
O5 H5 0.993(6) .
O3 C12 1.259(5) .
C6 C5 1.521(5) .
C6 C7 1.395(6) .
C6 C11 1.399(6) .
N1 C5 1.509(5) .
N1 C3 1.500(5) .
N1 C2 1.493(4) .
C12 C9 1.517(5) .
C12 O4 1.245(5) .
C9 C10 1.393(5) .
C9 C8 1.386(5) .
C5 H5A 0.9700 .
C5 H5B 0.9700 .
C7 H7 0.9300 .
C7 C8 1.392(6) .
C3 H3A 0.9700 .
C3 H3B 0.9700 .
C3 C4 1.507(5) .
C10 H10 0.9300 .
C10 C11 1.384(6) .
C11 H11 0.9300 .
C2 H2A 0.9700 .
C2 H2B 0.9700 .
C2 C1 1.510(5) .
C1 H1A 0.9700 .
C1 H1B 0.9700 .
C8 H8 0.9300 .
C4 H4A 0.9700 .
C4 H4B 0.9700 .

loop_
_geom_torsion_atom_site_label_1
_geom_torsion_atom_site_label_2
_geom_torsion_atom_site_label_3
_geom_torsion_atom_site_label_4
_geom_torsion
_geom_torsion_site_symmetry_1
Co1 O1 C1 C2 -37.8(4) .
Co1 O2 C4 C3 -57.9(3) .
Co1 N1 C5 C6 -170.6(3) .
Co1 N1 C3 C4 -19.5(4) .
Co1 N1 C2 C1 -45.9(3) .
O3 C12 C9 C10 14.0(5) .
O3 C12 C9 C8 -167.8(3) .
C6 C7 C8 C9 2.0(6) .
N1 C3 C4 O2 50.4(4) .
N1 C2 C1 O1 57.1(4) .
C12 C9 C10 C11 175.7(4) .
C12 C9 C8 C7 -177.2(4) .
C9 C10 C11 C6 0.9(6) .
C5 C6 C7 C8 176.9(3) .
C5 C6 C11 C10 -178.4(4) .
C5 N1 C3 C4 104.9(3) .
C5 N1 C2 C1 -166.4(3) .
C7 C6 C5 N1 -89.9(4) .
C7 C6 C11 C10 2.1(6) .
C3 N1 C5 C6 67.2(4) .
C3 N1 C2 C1 69.6(4) .
C10 C9 C8 C7 1.0(6) .
C11 C6 C5 N1 90.6(4) .
C11 C6 C7 C8 -3.5(6) .
C2 N1 C5 C6 -55.8(4) .
C2 N1 C3 C4 -131.7(3) .
O4 C12 C9 C10 -166.2(4) .
O4 C12 C9 C8 12.0(6) .
C1 O1 C1 C2 -170.8(2) 2
C8 C9 C10 C11 -2.5(6) .
C4 O2 C4 C3 -179.9(3) 2
